data_7215232
loop_
_publ_author_name
'Li, Ming'
'Liu, Lu'
'Zhang, Lin'
'Lv, Xiaofeng'
'Ding, Jie'
'Hou, Hongwei'
'Fan, Yaoting'

_publ_section_title
;
 Novel coordination polymers of Zn(ii) and Cd(ii) tuned by different
 aromatic polycarboxylates: synthesis, structures and photocatalytic
 properties
;
_journal_issue 28
_journal_name_full CrystEngComm
_journal_page_first 6408
_journal_paper_doi 10.1039/c4ce00093e
_journal_volume 16
_journal_year 2014
_chemical_formula_moiety 'C75 H66 Cd3 N12 O13'
_chemical_formula_sum 'C75 H74 Cd3 N12 O16'
_chemical_formula_weight 1736.66
_chemical_name_systematic
;
 ?
;
_space_group_IT_number 2
_symmetry_cell_setting triclinic
_symmetry_space_group_name_Hall '-P 1'
_symmetry_space_group_name_H-M 'P -1'
_atom_sites_solution_hydrogens geom
_atom_sites_solution_primary direct
_atom_sites_solution_secondary difmap
_audit_creation_method SHELXL-97
_cell_angle_alpha 74.05(3)
_cell_angle_beta 75.94(3)
_cell_angle_gamma 75.58(3)
_cell_formula_units_Z 2
_cell_length_a 12.156(2)
_cell_length_b 18.590(4)
_cell_length_c 21.024(4)
_cell_measurement_temperature 293(2)
_cell_volume 4345.8(17)
_computing_cell_refinement 'Bruker XSCANS'
_computing_data_collection 'Bruker XSCANS'
_computing_data_reduction 'Bruker SHELXTL'
_computing_molecular_graphics 'Bruker SHELXTL'
_computing_publication_material 'Bruker SHELXTL'
_computing_structure_refinement 'SHELXL-97 (Sheldrick, 1997)'
_computing_structure_solution 'SHELXS-97 (Sheldrick, 1990)'
_diffrn_ambient_temperature 293(2)
_diffrn_measured_fraction_theta_full 0.998
_diffrn_measured_fraction_theta_max 0.998
_diffrn_measurement_device_type 'Bruker P4'
_diffrn_measurement_method '\w scans'
_diffrn_radiation_monochromator graphite
_diffrn_radiation_source 'fine-focus sealed tube'
_diffrn_radiation_type MoK\a
_diffrn_radiation_wavelength 0.71073
_diffrn_reflns_av_R_equivalents 0.0970
_diffrn_reflns_av_sigmaI/netI 0.1419
_diffrn_reflns_limit_h_max 14
_diffrn_reflns_limit_h_min -14
_diffrn_reflns_limit_k_max 22
_diffrn_reflns_limit_k_min -22
_diffrn_reflns_limit_l_max 25
_diffrn_reflns_limit_l_min -25
_diffrn_reflns_number 45724
_diffrn_reflns_theta_full 25.50
_diffrn_reflns_theta_max 25.50
_diffrn_reflns_theta_min 1.36
_exptl_absorpt_coefficient_mu 0.792
_exptl_absorpt_correction_T_max 0.8451
_exptl_absorpt_correction_T_min 0.7746
_exptl_absorpt_correction_type none
_exptl_crystal_density_diffrn 1.327
_exptl_crystal_density_method 'not measured'
_exptl_crystal_F_000 1760
_exptl_crystal_size_max 0.34
_exptl_crystal_size_mid 0.24
_exptl_crystal_size_min 0.22
_refine_diff_density_max 1.253
_refine_diff_density_min -0.530
_refine_diff_density_rms 0.111
_refine_ls_extinction_method none
_refine_ls_goodness_of_fit_ref 0.999
_refine_ls_hydrogen_treatment mixed
_refine_ls_matrix_type full
_refine_ls_number_parameters 934
_refine_ls_number_reflns 16168
_refine_ls_number_restraints 0
_refine_ls_restrained_S_all 0.999
_refine_ls_R_factor_all 0.0911
_refine_ls_R_factor_gt 0.0685
_refine_ls_shift/su_max 0.002
_refine_ls_shift/su_mean 0.000
_refine_ls_structure_factor_coef Fsqd
_refine_ls_weighting_details 'calc w=1/[\s^2^(Fo^2^)+(0.1200P)^2^+0.3376P] where P=(Fo^2^+2Fc^2^)/3'
_refine_ls_weighting_scheme calc
_refine_ls_wR_factor_gt 0.1950
_refine_ls_wR_factor_ref 0.2142
_reflns_number_gt 12047
_reflns_number_total 16168
_reflns_threshold_expression >2sigma(I)
_cod_data_source_file c4ce00093e2.cif
_cod_data_source_block b
_cod_depositor_comments 'Adding full bibliography for 7215230--7215235.cif.'
_cod_original_cell_volume 4345.8(14)
_cod_original_sg_symbol_H-M P-1
_cod_database_code 7215232

loop_
_symmetry_equiv_pos_as_xyz
'x, y, z'
'-x, -y, -z'

loop_
_atom_site_label
_atom_site_type_symbol
_atom_site_fract_x
_atom_site_fract_y
_atom_site_fract_z
_atom_site_U_iso_or_equiv
_atom_site_adp_type
_atom_site_occupancy
_atom_site_symmetry_multiplicity
_atom_site_calc_flag
_atom_site_refinement_flags
Cd1 Cd 0.33727(4) 0.08374(2) 0.68953(2) 0.03846(14) Uani 1 1 d .
Cd2 Cd 0.05035(4) -0.33914(2) 0.64253(2) 0.03814(14) Uani 1 1 d .
Cd3 Cd 0.36246(4) -0.33700(3) 1.04426(2) 0.04069(15) Uani 1 1 d .
O1 O 0.1746(4) 0.1430(3) 0.7602(3) 0.0611(14) Uani 1 1 d .
O2 O 0.2333(4) 0.2097(3) 0.6584(2) 0.0631(14) Uani 1 1 d .
O3 O -0.1918(4) 0.2723(3) 0.8933(3) 0.0631(14) Uani 1 1 d .
O4 O -0.2393(4) 0.3962(3) 0.8680(2) 0.0567(13) Uani 1 1 d .
O5 O 0.0095(6) 0.5463(3) 0.6847(3) 0.0708(16) Uani 1 1 d .
O6 O 0.1910(6) 0.4902(4) 0.6530(3) 0.096(2) Uani 1 1 d .
O7 O 0.3599(4) -0.0365(2) 0.7584(2) 0.0514(11) Uani 1 1 d .
O8 O 0.2461(4) -0.0171(3) 0.6867(2) 0.0522(12) Uani 1 1 d .
O9 O 0.3709(6) -0.2664(3) 0.9411(3) 0.0770(17) Uani 1 1 d .
O10 O 0.2885(9) -0.3555(5) 0.9438(4) 0.137(4) Uani 1 1 d .
O11 O 0.4950(4) -0.4477(3) 1.0433(3) 0.0652(14) Uani 1 1 d .
O12 O 0.1377(5) -0.3477(3) 0.7343(2) 0.0606(13) Uani 1 1 d .
O13 O 0.1447(5) -0.2464(3) 0.6514(2) 0.0623(14) Uani 1 1 d .
N1 N 0.4682(4) 0.1249(3) 0.7242(3) 0.0413(12) Uani 1 1 d .
N2 N 0.6210(4) 0.1722(3) 0.7230(3) 0.0463(13) Uani 1 1 d .
N3 N 0.9258(5) 0.2469(3) 0.5764(3) 0.0430(12) Uani 1 1 d .
N4 N 0.9352(5) 0.3123(3) 0.4697(2) 0.0423(12) Uani 1 1 d .
N5 N 0.4793(4) -0.2868(3) 1.0842(3) 0.0431(12) Uani 1 1 d .
N6 N 0.6185(5) -0.2356(3) 1.0940(3) 0.0529(14) Uani 1 1 d .
N7 N 0.9142(5) -0.1251(3) 0.9950(3) 0.0445(13) Uani 1 1 d .
N8 N 0.9249(5) -0.0374(4) 0.8974(3) 0.0569(15) Uani 1 1 d .
N9 N 0.4394(5) 0.0749(3) 0.5848(3) 0.0449(13) Uani 1 1 d .
N10 N 0.4901(5) 0.1063(3) 0.4743(3) 0.0459(13) Uani 1 1 d .
N11 N 0.3304(5) 0.2539(3) 0.3113(3) 0.0496(14) Uani 1 1 d .
N12 N 0.1378(5) 0.2745(3) 0.3302(3) 0.0458(13) Uani 1 1 d .
C1 C 0.8697(6) 0.3601(4) 0.6320(3) 0.0527(17) Uani 1 1 d .
H1 H 0.8652 0.3327 0.6765 0.063 Uiso 1 1 calc R
C2 C 0.8467(8) 0.4378(5) 0.6159(4) 0.070(2) Uani 1 1 d .
H2 H 0.8263 0.4641 0.6502 0.084 Uiso 1 1 calc R
C3 C 0.8531(8) 0.4782(5) 0.5502(4) 0.074(2) Uani 1 1 d .
H3 H 0.8371 0.5312 0.5413 0.089 Uiso 1 1 calc R
C4 C 0.8821(8) 0.4434(4) 0.4973(4) 0.066(2) Uani 1 1 d .
H4 H 0.8866 0.4721 0.4532 0.080 Uiso 1 1 calc R
C5 C 0.9003(5) 0.3234(4) 0.5788(3) 0.0408(14) Uani 1 1 d .
C6 C 0.9461(5) 0.2443(4) 0.5105(3) 0.0426(14) Uani 1 1 d .
C7 C 0.9044(6) 0.3648(4) 0.5111(3) 0.0458(15) Uani 1 1 d .
C8 C 0.9755(7) 0.1713(4) 0.4859(4) 0.0550(18) Uani 1 1 d .
H8A H 0.9077 0.1629 0.4755 0.083 Uiso 1 1 calc R
H8B H 1.0027 0.1292 0.5204 0.083 Uiso 1 1 calc R
H8C H 1.0348 0.1755 0.4462 0.083 Uiso 1 1 calc R
C9 C 0.9330(6) 0.1827(4) 0.6343(3) 0.0500(16) Uani 1 1 d .
H9A H 0.9522 0.1985 0.6699 0.060 Uiso 1 1 calc R
H9B H 0.9951 0.1420 0.6217 0.060 Uiso 1 1 calc R
C10 C 0.8214(6) 0.1521(4) 0.6612(4) 0.0513(17) Uani 1 1 d .
H10A H 0.8363 0.1044 0.6941 0.062 Uiso 1 1 calc R
H10B H 0.7981 0.1412 0.6244 0.062 Uiso 1 1 calc R
C11 C 0.7212(6) 0.2069(4) 0.6942(4) 0.0530(17) Uani 1 1 d .
H11A H 0.7453 0.2207 0.7292 0.064 Uiso 1 1 calc R
H11B H 0.7011 0.2532 0.6607 0.064 Uiso 1 1 calc R
C12 C 0.5362(7) 0.2159(4) 0.6191(4) 0.0586(19) Uani 1 1 d .
H12A H 0.5943 0.1914 0.5876 0.088 Uiso 1 1 calc R
H12B H 0.5500 0.2656 0.6156 0.088 Uiso 1 1 calc R
H12C H 0.4613 0.2207 0.6092 0.088 Uiso 1 1 calc R
C13 C 0.5407(5) 0.1695(4) 0.6882(3) 0.0417(14) Uani 1 1 d .
C14 C 0.5044(5) 0.0949(3) 0.7863(3) 0.0382(13) Uani 1 1 d .
C15 C 0.4581(5) 0.0464(4) 0.8435(3) 0.0440(15) Uani 1 1 d .
H15 H 0.3933 0.0276 0.8449 0.053 Uiso 1 1 calc R
C16 C 0.5115(6) 0.0263(4) 0.8992(3) 0.0526(17) Uani 1 1 d .
H16 H 0.4831 -0.0071 0.9381 0.063 Uiso 1 1 calc R
C17 C 0.6063(7) 0.0557(5) 0.8971(4) 0.065(2) Uani 1 1 d .
H17 H 0.6389 0.0427 0.9354 0.078 Uiso 1 1 calc R
C18 C 0.6537(7) 0.1029(5) 0.8410(4) 0.069(2) Uani 1 1 d .
H18 H 0.7194 0.1207 0.8398 0.083 Uiso 1 1 calc R
C19 C 0.6002(5) 0.1238(4) 0.7851(3) 0.0456(15) Uani 1 1 d .
C20 C 0.9906(7) -0.1722(6) 0.8887(5) 0.079(3) Uani 1 1 d .
H20A H 1.0117 -0.1509 0.8414 0.119 Uiso 1 1 calc R
H20B H 0.9341 -0.2030 0.8958 0.119 Uiso 1 1 calc R
H20C H 1.0579 -0.2031 0.9056 0.119 Uiso 1 1 calc R
C21 C 0.9418(6) -0.1103(5) 0.9243(4) 0.0536(18) Uani 1 1 d .
C22 C 0.8820(6) -0.0014(4) 0.9513(4) 0.0478(16) Uani 1 1 d .
C23 C 0.8537(6) 0.0755(4) 0.9504(4) 0.059(2) Uani 1 1 d .
H23 H 0.8606 0.1121 0.9101 0.071 Uiso 1 1 calc R
C24 C 0.8151(7) 0.0961(5) 1.0111(5) 0.073(2) Uani 1 1 d .
H24 H 0.7931 0.1475 1.0122 0.088 Uiso 1 1 calc R
C25 C 0.8085(6) 0.0404(5) 1.0715(5) 0.066(2) Uani 1 1 d .
H25 H 0.7807 0.0553 1.1121 0.079 Uiso 1 1 calc R
C26 C 0.8419(6) -0.0348(5) 1.0718(4) 0.0586(19) Uani 1 1 d .
H26 H 0.8415 -0.0714 1.1122 0.070 Uiso 1 1 calc R
C27 C 0.8762(5) -0.0558(4) 1.0117(3) 0.0389(14) Uani 1 1 d .
C28 C 0.9264(6) -0.1973(4) 1.0415(4) 0.0578(19) Uani 1 1 d .
H28A H 0.9318 -0.1901 1.0845 0.069 Uiso 1 1 calc R
H28B H 0.9981 -0.2296 1.0254 0.069 Uiso 1 1 calc R
C29 C 0.8258(6) -0.2384(4) 1.0521(4) 0.059(2) Uani 1 1 d .
H29A H 0.8243 -0.2497 1.0099 0.071 Uiso 1 1 calc R
H29B H 0.8388 -0.2865 1.0848 0.071 Uiso 1 1 calc R
C30 C 0.7109(6) -0.1920(4) 1.0761(4) 0.0564(19) Uani 1 1 d .
H30A H 0.7152 -0.1752 1.1151 0.068 Uiso 1 1 calc R
H30B H 0.6930 -0.1470 1.0409 0.068 Uiso 1 1 calc R
C31 C 0.5616(8) -0.1990(5) 0.9796(4) 0.075(2) Uani 1 1 d .
H31A H 0.6337 -0.2203 0.9545 0.113 Uiso 1 1 calc R
H31B H 0.5591 -0.1461 0.9761 0.113 Uiso 1 1 calc R
H31C H 0.4989 -0.2038 0.9617 0.113 Uiso 1 1 calc R
C32 C 0.5507(6) -0.2408(4) 1.0521(4) 0.0522(17) Uani 1 1 d .
C33 C 0.4980(5) -0.3119(4) 1.1487(3) 0.0445(15) Uani 1 1 d .
C34 C 0.4427(7) -0.3608(4) 1.2049(4) 0.0587(19) Uani 1 1 d .
H34 H 0.3815 -0.3809 1.2022 0.070 Uiso 1 1 calc R
C35 C 0.4843(7) -0.3774(5) 1.2640(4) 0.069(2) Uani 1 1 d .
H35 H 0.4519 -0.4109 1.3014 0.083 Uiso 1 1 calc R
C36 C 0.5751(8) -0.3449(6) 1.2697(4) 0.075(3) Uani 1 1 d .
H36 H 0.6002 -0.3573 1.3104 0.091 Uiso 1 1 calc R
C37 C 0.6271(7) -0.2944(5) 1.2141(4) 0.063(2) Uani 1 1 d .
H37 H 0.6852 -0.2716 1.2167 0.075 Uiso 1 1 calc R
C38 C 0.5867(6) -0.2812(4) 1.1566(3) 0.0458(15) Uani 1 1 d .
C39 C 0.2789(6) 0.1350(5) 0.5213(4) 0.063(2) Uani 1 1 d .
H39A H 0.2308 0.1220 0.5647 0.094 Uiso 1 1 calc R
H39B H 0.2602 0.1126 0.4902 0.094 Uiso 1 1 calc R
H39C H 0.2658 0.1895 0.5054 0.094 Uiso 1 1 calc R
C40 C 0.4006(6) 0.1060(4) 0.5269(3) 0.0427(14) Uani 1 1 d .
C41 C 0.5587(5) 0.0549(3) 0.5681(3) 0.0392(14) Uani 1 1 d .
C42 C 0.5917(6) 0.0742(4) 0.4998(3) 0.0447(15) Uani 1 1 d .
C43 C 0.7088(6) 0.0630(4) 0.4673(4) 0.0567(19) Uani 1 1 d .
H43 H 0.7314 0.0777 0.4208 0.068 Uiso 1 1 calc R
C44 C 0.7869(6) 0.0286(4) 0.5096(4) 0.061(2) Uani 1 1 d .
H44 H 0.8652 0.0195 0.4907 0.073 Uiso 1 1 calc R
C45 C 0.7549(6) 0.0073(4) 0.5776(4) 0.0584(19) Uani 1 1 d .
H45 H 0.8115 -0.0165 0.6036 0.070 Uiso 1 1 calc R
C46 C 0.6404(6) 0.0202(4) 0.6089(4) 0.0540(17) Uani 1 1 d .
H46 H 0.6188 0.0063 0.6555 0.065 Uiso 1 1 calc R
C47 C 0.4795(6) 0.1381(4) 0.4032(3) 0.0498(16) Uani 1 1 d .
H47A H 0.4090 0.1286 0.3960 0.060 Uiso 1 1 calc R
H47B H 0.5442 0.1127 0.3747 0.060 Uiso 1 1 calc R
C48 C 0.4772(6) 0.2234(4) 0.3833(4) 0.0523(17) Uani 1 1 d .
H48A H 0.5525 0.2322 0.3834 0.063 Uiso 1 1 calc R
H48B H 0.4211 0.2475 0.4165 0.063 Uiso 1 1 calc R
C49 C 0.4463(6) 0.2604(4) 0.3138(4) 0.0569(19) Uani 1 1 d .
H49A H 0.4511 0.3139 0.3023 0.068 Uiso 1 1 calc R
H49B H 0.5021 0.2362 0.2805 0.068 Uiso 1 1 calc R
C50 C 0.2227(7) 0.3564(4) 0.3728(4) 0.060(2) Uani 1 1 d .
H50A H 0.1512 0.3923 0.3698 0.091 Uiso 1 1 calc R
H50B H 0.2862 0.3820 0.3513 0.091 Uiso 1 1 calc R
H50C H 0.2275 0.3345 0.4193 0.091 Uiso 1 1 calc R
C51 C 0.2278(5) 0.2956(3) 0.3392(3) 0.0433(15) Uani 1 1 d .
C52 C 0.3005(6) 0.2037(4) 0.2839(3) 0.0497(17) Uani 1 1 d .
C53 C 0.1812(6) 0.2156(4) 0.2954(3) 0.0459(15) Uani 1 1 d .
C54 C 0.1253(7) 0.1715(4) 0.2739(4) 0.060(2) Uani 1 1 d .
H54 H 0.0451 0.1784 0.2826 0.072 Uiso 1 1 calc R
C55 C 0.1934(8) 0.1173(5) 0.2396(5) 0.080(3) Uani 1 1 d .
H55 H 0.1582 0.0874 0.2248 0.096 Uiso 1 1 calc R
C56 C 0.3121(8) 0.1067(5) 0.2268(4) 0.070(2) Uani 1 1 d .
H56 H 0.3556 0.0700 0.2034 0.084 Uiso 1 1 calc R
C57 C 0.3680(7) 0.1498(4) 0.2484(4) 0.064(2) Uani 1 1 d .
H57 H 0.4482 0.1428 0.2393 0.077 Uiso 1 1 calc R
C58 C 0.1717(6) 0.2049(4) 0.7167(4) 0.0459(16) Uani 1 1 d .
C59 C 0.0962(5) 0.2762(3) 0.7343(3) 0.0381(13) Uani 1 1 d .
C60 C 0.0000(5) 0.2730(3) 0.7859(3) 0.0365(13) Uani 1 1 d .
H60 H -0.0171 0.2258 0.8099 0.044 Uiso 1 1 calc R
C61 C -0.0710(5) 0.3389(3) 0.8022(3) 0.0362(13) Uani 1 1 d .
C62 C -0.1733(5) 0.3350(4) 0.8581(3) 0.0412(14) Uani 1 1 d .
C63 C -0.0440(5) 0.4087(3) 0.7669(3) 0.0390(14) Uani 1 1 d .
H63 H -0.0931 0.4532 0.7763 0.047 Uiso 1 1 calc R
C64 C 0.0563(5) 0.4139(3) 0.7171(3) 0.0403(14) Uani 1 1 d .
C65 C 0.1241(6) 0.3463(4) 0.7002(3) 0.0451(15) Uani 1 1 d .
H65 H 0.1884 0.3487 0.6656 0.054 Uiso 1 1 calc R
C66 C 0.0894(7) 0.4878(4) 0.6824(3) 0.0537(18) Uani 1 1 d .
C67 C 0.1650(5) -0.2835(4) 0.7091(3) 0.0426(15) Uani 1 1 d .
C68 C 0.2482(5) -0.2904(4) 0.8097(3) 0.0424(14) Uani 1 1 d .
H68 H 0.2406 -0.3411 0.8261 0.051 Uiso 1 1 calc R
C69 C 0.2923(5) -0.2558(3) 0.8461(3) 0.0386(13) Uani 1 1 d .
C70 C 0.3188(6) -0.2963(4) 0.9145(3) 0.0495(16) Uani 1 1 d .
C71 C 0.3124(5) -0.1828(3) 0.8202(3) 0.0382(13) Uani 1 1 d .
H71 H 0.3491 -0.1620 0.8429 0.046 Uiso 1 1 calc R
C72 C 0.2777(5) -0.1395(3) 0.7595(3) 0.0356(13) Uani 1 1 d .
C73 C 0.2294(5) -0.1736(3) 0.7240(3) 0.0369(13) Uani 1 1 d .
H73 H 0.2067 -0.1456 0.6837 0.044 Uiso 1 1 calc R
C74 C 0.2150(5) -0.2492(3) 0.7484(3) 0.0372(13) Uani 1 1 d .
C75 C 0.2960(5) -0.0592(3) 0.7337(3) 0.0367(13) Uani 1 1 d .

loop_
_atom_site_aniso_label
_atom_site_aniso_U_11
_atom_site_aniso_U_22
_atom_site_aniso_U_33
_atom_site_aniso_U_23
_atom_site_aniso_U_13
_atom_site_aniso_U_12
Cd1 0.0384(3) 0.0365(2) 0.0378(3) -0.00659(19) -0.00385(19) -0.00767(19)
Cd2 0.0523(3) 0.0318(2) 0.0334(3) -0.00950(18) -0.0118(2) -0.0080(2)
Cd3 0.0406(3) 0.0475(3) 0.0330(3) -0.00567(19) -0.00692(19) -0.0107(2)
O1 0.056(3) 0.041(3) 0.071(4) -0.009(2) 0.007(3) -0.004(2)
O2 0.061(3) 0.067(3) 0.044(3) -0.012(2) -0.003(2) 0.012(3)
O3 0.056(3) 0.051(3) 0.059(3) 0.005(2) 0.011(2) -0.010(2)
O4 0.056(3) 0.052(3) 0.056(3) -0.020(2) 0.010(2) -0.013(2)
O5 0.117(5) 0.036(3) 0.070(4) 0.003(2) -0.041(3) -0.028(3)
O6 0.083(4) 0.116(6) 0.083(4) 0.028(4) -0.017(3) -0.066(4)
O7 0.065(3) 0.037(2) 0.058(3) -0.007(2) -0.020(2) -0.017(2)
O8 0.059(3) 0.045(3) 0.054(3) 0.002(2) -0.022(2) -0.018(2)
O9 0.128(5) 0.078(4) 0.042(3) 0.007(3) -0.046(3) -0.044(4)
O10 0.233(10) 0.116(6) 0.091(5) 0.054(5) -0.092(6) -0.112(7)
O11 0.047(3) 0.064(3) 0.085(4) -0.027(3) -0.018(3) 0.003(2)
O12 0.090(4) 0.051(3) 0.057(3) -0.004(2) -0.031(3) -0.034(3)
O13 0.091(4) 0.063(3) 0.049(3) -0.002(2) -0.033(3) -0.037(3)
N1 0.045(3) 0.040(3) 0.038(3) -0.009(2) -0.002(2) -0.012(2)
N2 0.037(3) 0.051(3) 0.047(3) -0.005(3) 0.002(2) -0.018(3)
N3 0.048(3) 0.050(3) 0.034(3) -0.008(2) -0.008(2) -0.016(3)
N4 0.058(3) 0.038(3) 0.033(3) -0.005(2) -0.008(2) -0.018(2)
N5 0.043(3) 0.051(3) 0.042(3) -0.008(2) -0.013(2) -0.019(3)
N6 0.046(3) 0.050(3) 0.067(4) -0.019(3) -0.007(3) -0.015(3)
N7 0.044(3) 0.037(3) 0.057(4) -0.014(2) -0.013(3) -0.010(2)
N8 0.063(4) 0.063(4) 0.049(4) -0.001(3) -0.015(3) -0.028(3)
N9 0.049(3) 0.048(3) 0.036(3) -0.006(2) -0.007(2) -0.012(3)
N10 0.049(3) 0.049(3) 0.034(3) -0.004(2) -0.008(2) -0.006(3)
N11 0.045(3) 0.049(3) 0.050(3) -0.008(3) -0.016(3) 0.004(3)
N12 0.049(3) 0.040(3) 0.052(3) -0.025(3) -0.010(3) 0.001(2)
C1 0.070(5) 0.059(4) 0.034(4) -0.017(3) -0.012(3) -0.012(4)
C2 0.118(7) 0.063(5) 0.040(4) -0.024(4) -0.018(4) -0.019(5)
C3 0.121(7) 0.049(4) 0.055(5) -0.021(4) -0.016(5) -0.010(5)
C4 0.117(7) 0.049(4) 0.041(4) -0.010(3) -0.021(4) -0.024(4)
C5 0.045(4) 0.053(4) 0.028(3) -0.011(3) -0.005(3) -0.017(3)
C6 0.038(3) 0.047(4) 0.041(4) -0.008(3) -0.004(3) -0.012(3)
C7 0.064(4) 0.046(4) 0.032(3) -0.006(3) -0.005(3) -0.026(3)
C8 0.069(5) 0.040(4) 0.052(4) -0.008(3) -0.009(4) -0.007(3)
C9 0.047(4) 0.060(4) 0.043(4) -0.004(3) -0.015(3) -0.014(3)
C10 0.056(4) 0.043(4) 0.050(4) -0.003(3) -0.007(3) -0.014(3)
C11 0.050(4) 0.053(4) 0.056(4) -0.012(3) 0.000(3) -0.020(3)
C12 0.076(5) 0.055(4) 0.047(4) -0.004(3) -0.011(4) -0.027(4)
C13 0.037(3) 0.043(3) 0.044(4) -0.015(3) -0.004(3) -0.004(3)
C14 0.041(3) 0.035(3) 0.038(3) -0.012(3) -0.003(3) -0.005(3)
C15 0.034(3) 0.046(4) 0.050(4) -0.012(3) -0.002(3) -0.008(3)
C16 0.056(4) 0.053(4) 0.039(4) -0.001(3) 0.002(3) -0.012(3)
C17 0.056(5) 0.092(6) 0.043(4) -0.007(4) -0.012(3) -0.015(4)
C18 0.050(4) 0.095(6) 0.071(6) -0.011(5) -0.021(4) -0.028(4)
C19 0.037(3) 0.054(4) 0.043(4) -0.011(3) -0.008(3) -0.001(3)
C20 0.064(5) 0.106(7) 0.083(6) -0.063(6) 0.001(5) -0.012(5)
C21 0.035(4) 0.081(5) 0.053(4) -0.033(4) 0.001(3) -0.016(4)
C22 0.039(4) 0.054(4) 0.049(4) -0.008(3) -0.006(3) -0.012(3)
C23 0.045(4) 0.045(4) 0.082(6) 0.002(4) -0.019(4) -0.011(3)
C24 0.057(5) 0.057(5) 0.119(8) -0.038(5) -0.028(5) -0.003(4)
C25 0.053(5) 0.074(6) 0.080(6) -0.042(5) -0.006(4) -0.009(4)
C26 0.046(4) 0.073(5) 0.059(5) -0.020(4) 0.004(3) -0.024(4)
C27 0.023(3) 0.048(4) 0.049(4) -0.015(3) -0.007(3) -0.008(3)
C28 0.043(4) 0.044(4) 0.077(5) -0.003(4) -0.014(4) 0.000(3)
C29 0.046(4) 0.035(3) 0.096(6) -0.012(4) -0.022(4) 0.001(3)
C30 0.046(4) 0.047(4) 0.084(6) -0.024(4) -0.007(4) -0.019(3)
C31 0.097(7) 0.080(6) 0.059(5) 0.002(4) -0.026(5) -0.043(5)
C32 0.055(4) 0.049(4) 0.057(4) -0.009(3) -0.018(3) -0.014(3)
C33 0.035(3) 0.056(4) 0.050(4) -0.023(3) -0.013(3) -0.006(3)
C34 0.055(4) 0.063(5) 0.058(5) -0.005(4) -0.018(4) -0.014(4)
C35 0.077(6) 0.082(6) 0.036(4) -0.006(4) -0.009(4) -0.005(5)
C36 0.073(6) 0.105(7) 0.058(5) -0.037(5) -0.030(4) 0.002(5)
C37 0.062(5) 0.067(5) 0.066(5) -0.030(4) -0.023(4) 0.002(4)
C38 0.045(4) 0.041(3) 0.054(4) -0.021(3) -0.013(3) 0.001(3)
C39 0.047(4) 0.080(6) 0.063(5) -0.022(4) -0.017(4) -0.003(4)
C40 0.049(4) 0.046(4) 0.034(3) -0.011(3) -0.005(3) -0.012(3)
C41 0.044(4) 0.040(3) 0.033(3) -0.009(3) -0.009(3) -0.006(3)
C42 0.048(4) 0.038(3) 0.048(4) -0.006(3) -0.010(3) -0.012(3)
C43 0.052(4) 0.055(4) 0.048(4) -0.005(3) 0.004(3) -0.005(3)
C44 0.044(4) 0.058(5) 0.072(6) -0.011(4) -0.009(4) -0.001(3)
C45 0.052(4) 0.060(5) 0.063(5) -0.024(4) -0.019(4) 0.007(4)
C46 0.069(5) 0.048(4) 0.040(4) 0.000(3) -0.013(3) -0.011(4)
C47 0.061(4) 0.047(4) 0.034(4) -0.006(3) -0.007(3) -0.004(3)
C48 0.055(4) 0.056(4) 0.053(4) -0.010(3) -0.025(3) -0.010(3)
C49 0.045(4) 0.064(5) 0.050(4) 0.001(3) -0.005(3) -0.010(4)
C50 0.058(4) 0.049(4) 0.085(6) -0.028(4) -0.022(4) -0.008(3)
C51 0.043(4) 0.033(3) 0.054(4) -0.011(3) -0.015(3) 0.000(3)
C52 0.063(5) 0.043(4) 0.036(4) -0.006(3) -0.016(3) 0.005(3)
C53 0.058(4) 0.040(3) 0.041(4) -0.014(3) -0.015(3) -0.001(3)
C54 0.057(4) 0.055(4) 0.079(6) -0.031(4) -0.023(4) 0.000(4)
C55 0.103(7) 0.074(6) 0.084(6) -0.055(5) -0.039(5) 0.009(5)
C56 0.080(6) 0.057(5) 0.070(5) -0.041(4) -0.015(4) 0.025(4)
C57 0.057(5) 0.063(5) 0.050(4) -0.007(4) -0.009(4) 0.021(4)
C58 0.045(4) 0.046(4) 0.053(4) -0.021(3) -0.018(3) -0.001(3)
C59 0.044(3) 0.033(3) 0.039(3) -0.012(3) -0.008(3) -0.006(3)
C60 0.039(3) 0.033(3) 0.037(3) 0.003(2) -0.013(3) -0.011(3)
C61 0.034(3) 0.044(3) 0.027(3) -0.006(2) -0.009(2) -0.001(3)
C62 0.033(3) 0.039(3) 0.052(4) -0.010(3) -0.010(3) -0.005(3)
C63 0.044(4) 0.035(3) 0.041(3) -0.010(3) -0.013(3) -0.008(3)
C64 0.046(4) 0.038(3) 0.040(4) 0.004(3) -0.018(3) -0.019(3)
C65 0.040(4) 0.048(4) 0.039(4) 0.001(3) -0.009(3) -0.003(3)
C66 0.077(5) 0.054(4) 0.040(4) -0.001(3) -0.030(4) -0.024(4)
C67 0.033(3) 0.050(4) 0.045(4) -0.015(3) -0.005(3) -0.006(3)
C68 0.048(4) 0.041(3) 0.040(4) -0.012(3) -0.010(3) -0.008(3)
C69 0.044(4) 0.035(3) 0.037(3) -0.007(3) -0.011(3) -0.006(3)
C70 0.067(5) 0.044(4) 0.038(4) 0.000(3) -0.019(3) -0.014(3)
C71 0.041(3) 0.045(3) 0.030(3) -0.015(3) -0.005(3) -0.004(3)
C72 0.033(3) 0.040(3) 0.031(3) -0.012(2) 0.000(2) -0.003(3)
C73 0.031(3) 0.048(3) 0.033(3) -0.012(3) -0.011(2) -0.002(3)
C74 0.048(4) 0.028(3) 0.034(3) -0.004(2) -0.008(3) -0.007(3)
C75 0.036(3) 0.035(3) 0.039(3) -0.012(3) -0.008(3) -0.003(3)

loop_
_atom_type_symbol
_atom_type_description
_atom_type_scat_dispersion_real
_atom_type_scat_dispersion_imag
_atom_type_scat_source
C C 0.0033 0.0016 'International Tables Vol C Tables 4.2.6.8 and 6.1.1.4'
H H 0.0000 0.0000 'International Tables Vol C Tables 4.2.6.8 and 6.1.1.4'
Cd Cd -0.8075 1.2024 'International Tables Vol C Tables 4.2.6.8 and 6.1.1.4'
N N 0.0061 0.0033 'International Tables Vol C Tables 4.2.6.8 and 6.1.1.4'
O O 0.0106 0.0060 'International Tables Vol C Tables 4.2.6.8 and 6.1.1.4'

loop_
_geom_angle_atom_site_label_1
_geom_angle_atom_site_label_2
_geom_angle_atom_site_label_3
_geom_angle
_geom_angle_site_symmetry_1
_geom_angle_site_symmetry_3
N1 Cd1 N9 97.92(19) . .
N1 Cd1 O7 96.46(17) . .
N9 Cd1 O7 107.88(19) . .
N1 Cd1 O2 91.7(2) . .
N9 Cd1 O2 96.86(18) . .
O7 Cd1 O2 152.54(18) . .
N1 Cd1 O1 94.27(19) . .
N9 Cd1 O1 149.95(19) . .
O7 Cd1 O1 97.84(17) . .
O2 Cd1 O1 55.29(17) . .
N1 Cd1 O8 151.10(17) . .
N9 Cd1 O8 87.51(18) . .
O7 Cd1 O8 55.14(15) . .
O2 Cd1 O8 115.98(18) . .
O1 Cd1 O8 94.92(18) . .
O5 Cd2 N4 108.55(19) 1_545 2_656
O5 Cd2 N12 95.1(2) 1_545 2_556
N4 Cd2 N12 98.3(2) 2_656 2_556
O5 Cd2 O13 146.97(18) 1_545 .
N4 Cd2 O13 99.80(18) 2_656 .
N12 Cd2 O13 97.3(2) 2_556 .
O5 Cd2 O12 92.12(18) 1_545 .
N4 Cd2 O12 147.30(19) 2_656 .
N12 Cd2 O12 104.96(19) 2_556 .
O13 Cd2 O12 55.10(16) . .
O9 Cd3 O11 109.2(2) . .
O9 Cd3 O4 142.1(2) . 2_557
O11 Cd3 O4 91.83(19) . 2_557
O9 Cd3 N5 100.8(2) . .
O11 Cd3 N5 91.76(19) . .
O4 Cd3 N5 110.00(19) 2_557 .
O9 Cd3 O3 103.7(2) . 2_557
O11 Cd3 O3 145.73(18) . 2_557
O4 Cd3 O3 55.24(16) 2_557 2_557
N5 Cd3 O3 91.4(2) . 2_557
O9 Cd3 O10 51.3(2) . .
O11 Cd3 O10 90.0(3) . .
O4 Cd3 O10 99.3(2) 2_557 .
N5 Cd3 O10 150.6(2) . .
O3 Cd3 O10 103.4(3) 2_557 .
O9 Cd3 C62 125.3(2) . 2_557
O11 Cd3 C62 119.1(2) . 2_557
O4 Cd3 C62 27.83(17) 2_557 2_557
N5 Cd3 C62 101.72(19) . 2_557
O3 Cd3 C62 27.41(17) 2_557 2_557
O10 Cd3 C62 103.0(3) . 2_557
C58 O1 Cd1 90.4(4) . .
C58 O2 Cd1 91.4(4) . .
C62 O3 Cd3 89.1(4) . 2_557
C62 O4 Cd3 94.1(4) . 2_557
C66 O5 Cd2 119.8(5) . 1_565
C75 O7 Cd1 94.5(4) . .
C75 O8 Cd1 88.0(4) . .
C70 O9 Cd3 103.7(4) . .
C70 O10 Cd3 84.2(5) . .
C67 O12 Cd2 92.2(4) . .
C67 O13 Cd2 92.3(4) . .
C13 N1 C14 105.2(5) . .
C13 N1 Cd1 128.4(4) . .
C14 N1 Cd1 125.3(4) . .
C13 N2 C19 106.8(5) . .
C13 N2 C11 125.3(6) . .
C19 N2 C11 126.8(6) . .
C6 N3 C5 107.2(5) . .
C6 N3 C9 127.4(6) . .
C5 N3 C9 125.3(5) . .
C6 N4 C7 106.0(5) . .
C6 N4 Cd2 126.9(4) . 2_656
C7 N4 Cd2 127.0(4) . 2_656
C32 N5 C33 106.8(5) . .
C32 N5 Cd3 130.2(5) . .
C33 N5 Cd3 122.3(4) . .
C32 N6 C38 107.9(6) . .
C32 N6 C30 127.1(7) . .
C38 N6 C30 125.0(6) . .
C27 N7 C21 106.6(6) . .
C27 N7 C28 125.5(6) . .
C21 N7 C28 127.8(6) . .
C21 N8 C22 105.8(6) . .
C40 N9 C41 106.8(5) . .
C40 N9 Cd1 125.9(4) . .
C41 N9 Cd1 125.3(4) . .
C40 N10 C42 107.9(5) . .
C40 N10 C47 124.7(6) . .
C42 N10 C47 127.3(5) . .
C52 N11 C51 106.4(6) . .
C52 N11 C49 127.7(6) . .
C51 N11 C49 125.9(6) . .
C51 N12 C53 107.0(5) . .
C51 N12 Cd2 122.6(4) . 2_556
C53 N12 Cd2 129.9(4) . 2_556
C2 C1 C5 117.0(6) . .
C2 C1 H1 121.5 . .
C5 C1 H1 121.5 . .
C1 C2 C3 121.4(7) . .
C1 C2 H2 119.3 . .
C3 C2 H2 119.3 . .
C4 C3 C2 122.5(8) . .
C4 C3 H3 118.8 . .
C2 C3 H3 118.8 . .
C3 C4 C7 118.2(7) . .
C3 C4 H4 120.9 . .
C7 C4 H4 120.9 . .
N3 C5 C1 132.7(6) . .
N3 C5 C7 105.5(5) . .
C1 C5 C7 121.7(6) . .
N4 C6 N3 113.0(6) . .
N4 C6 C8 122.8(6) . .
N3 C6 C8 124.2(6) . .
C4 C7 N4 132.7(6) . .
C4 C7 C5 119.0(6) . .
N4 C7 C5 108.3(6) . .
C6 C8 H8A 109.5 . .
C6 C8 H8B 109.5 . .
H8A C8 H8B 109.5 . .
C6 C8 H8C 109.5 . .
H8A C8 H8C 109.5 . .
H8B C8 H8C 109.5 . .
N3 C9 C10 113.3(5) . .
N3 C9 H9A 108.9 . .
C10 C9 H9A 108.9 . .
N3 C9 H9B 108.9 . .
C10 C9 H9B 108.9 . .
H9A C9 H9B 107.7 . .
C9 C10 C11 113.8(6) . .
C9 C10 H10A 108.8 . .
C11 C10 H10A 108.8 . .
C9 C10 H10B 108.8 . .
C11 C10 H10B 108.8 . .
H10A C10 H10B 107.7 . .
N2 C11 C10 110.9(6) . .
N2 C11 H11A 109.5 . .
C10 C11 H11A 109.5 . .
N2 C11 H11B 109.5 . .
C10 C11 H11B 109.5 . .
H11A C11 H11B 108.0 . .
C13 C12 H12A 109.5 . .
C13 C12 H12B 109.5 . .
H12A C12 H12B 109.5 . .
C13 C12 H12C 109.5 . .
H12A C12 H12C 109.5 . .
H12B C12 H12C 109.5 . .
N1 C13 N2 112.5(6) . .
N1 C13 C12 125.6(6) . .
N2 C13 C12 121.8(6) . .
C15 C14 C19 120.6(6) . .
C15 C14 N1 130.2(6) . .
C19 C14 N1 109.2(5) . .
C14 C15 C16 118.0(6) . .
C14 C15 H15 121.0 . .
C16 C15 H15 121.0 . .
C17 C16 C15 120.5(6) . .
C17 C16 H16 119.8 . .
C15 C16 H16 119.8 . .
C18 C17 C16 122.3(7) . .
C18 C17 H17 118.8 . .
C16 C17 H17 118.8 . .
C17 C18 C19 117.6(7) . .
C17 C18 H18 121.2 . .
C19 C18 H18 121.2 . .
N2 C19 C14 106.2(6) . .
N2 C19 C18 132.8(7) . .
C14 C19 C18 121.0(6) . .
C21 C20 H20A 109.5 . .
C21 C20 H20B 109.5 . .
H20A C20 H20B 109.5 . .
C21 C20 H20C 109.5 . .
H20A C20 H20C 109.5 . .
H20B C20 H20C 109.5 . .
N8 C21 N7 111.6(6) . .
N8 C21 C20 126.8(8) . .
N7 C21 C20 121.5(8) . .
C23 C22 C27 120.9(7) . .
C23 C22 N8 129.2(7) . .
C27 C22 N8 109.8(6) . .
C24 C23 C22 117.6(7) . .
C24 C23 H23 121.2 . .
C22 C23 H23 121.2 . .
C23 C24 C25 120.5(7) . .
C23 C24 H24 119.8 . .
C25 C24 H24 119.8 . .
C26 C25 C24 121.3(8) . .
C26 C25 H25 119.4 . .
C24 C25 H25 119.4 . .
C25 C26 C27 118.6(8) . .
C25 C26 H26 120.7 . .
C27 C26 H26 120.7 . .
C26 C27 N7 132.9(7) . .
C26 C27 C22 121.0(7) . .
N7 C27 C22 106.1(6) . .
N7 C28 C29 113.4(6) . .
N7 C28 H28A 108.9 . .
C29 C28 H28A 108.9 . .
N7 C28 H28B 108.9 . .
C29 C28 H28B 108.9 . .
H28A C28 H28B 107.7 . .
C30 C29 C28 112.5(6) . .
C30 C29 H29A 109.1 . .
C28 C29 H29A 109.1 . .
C30 C29 H29B 109.1 . .
C28 C29 H29B 109.1 . .
H29A C29 H29B 107.8 . .
N6 C30 C29 111.7(6) . .
N6 C30 H30A 109.3 . .
C29 C30 H30A 109.3 . .
N6 C30 H30B 109.3 . .
C29 C30 H30B 109.3 . .
H30A C30 H30B 107.9 . .
C32 C31 H31A 109.5 . .
C32 C31 H31B 109.5 . .
H31A C31 H31B 109.5 . .
C32 C31 H31C 109.5 . .
H31A C31 H31C 109.5 . .
H31B C31 H31C 109.5 . .
N5 C32 N6 110.8(6) . .
N5 C32 C31 126.3(6) . .
N6 C32 C31 122.9(7) . .
N5 C33 C38 110.5(6) . .
N5 C33 C34 130.5(6) . .
C38 C33 C34 119.0(6) . .
C35 C34 C33 116.6(7) . .
C35 C34 H34 121.7 . .
C33 C34 H34 121.7 . .
C34 C35 C36 122.4(8) . .
C34 C35 H35 118.8 . .
C36 C35 H35 118.8 . .
C37 C36 C35 120.6(7) . .
C37 C36 H36 119.7 . .
C35 C36 H36 119.7 . .
C38 C37 C36 115.5(8) . .
C38 C37 H37 122.3 . .
C36 C37 H37 122.3 . .
C37 C38 N6 130.1(7) . .
C37 C38 C33 125.9(7) . .
N6 C38 C33 104.0(6) . .
C40 C39 H39A 109.5 . .
C40 C39 H39B 109.5 . .
H39A C39 H39B 109.5 . .
C40 C39 H39C 109.5 . .
H39A C39 H39C 109.5 . .
H39B C39 H39C 109.5 . .
N9 C40 N10 110.0(6) . .
N9 C40 C39 125.1(6) . .
N10 C40 C39 124.9(6) . .
C42 C41 N9 109.1(5) . .
C42 C41 C46 120.6(6) . .
N9 C41 C46 130.3(6) . .
C41 C42 N10 106.1(6) . .
C41 C42 C43 122.6(6) . .
N10 C42 C43 131.3(6) . .
C44 C43 C42 114.9(7) . .
C44 C43 H43 122.5 . .
C42 C43 H43 122.5 . .
C45 C44 C43 123.1(7) . .
C45 C44 H44 118.5 . .
C43 C44 H44 118.5 . .
C44 C45 C46 121.4(7) . .
C44 C45 H45 119.3 . .
C46 C45 H45 119.3 . .
C45 C46 C41 117.3(7) . .
C45 C46 H46 121.3 . .
C41 C46 H46 121.3 . .
N10 C47 C48 111.4(6) . .
N10 C47 H47A 109.4 . .
C48 C47 H47A 109.4 . .
N10 C47 H47B 109.4 . .
C48 C47 H47B 109.4 . .
H47A C47 H47B 108.0 . .
C47 C48 C49 112.6(6) . .
C47 C48 H48A 109.1 . .
C49 C48 H48A 109.1 . .
C47 C48 H48B 109.1 . .
C49 C48 H48B 109.1 . .
H48A C48 H48B 107.8 . .
N11 C49 C48 112.0(6) . .
N11 C49 H49A 109.2 . .
C48 C49 H49A 109.2 . .
N11 C49 H49B 109.2 . .
C48 C49 H49B 109.2 . .
H49A C49 H49B 107.9 . .
C51 C50 H50A 109.5 . .
C51 C50 H50B 109.5 . .
H50A C50 H50B 109.5 . .
C51 C50 H50C 109.5 . .
H50A C50 H50C 109.5 . .
H50B C50 H50C 109.5 . .
N12 C51 N11 111.2(6) . .
N12 C51 C50 125.6(6) . .
N11 C51 C50 123.2(6) . .
N11 C52 C53 107.9(6) . .
N11 C52 C57 131.4(7) . .
C53 C52 C57 120.8(7) . .
C52 C53 C54 120.8(6) . .
C52 C53 N12 107.6(6) . .
C54 C53 N12 131.6(6) . .
C55 C54 C53 117.8(7) . .
C55 C54 H54 121.1 . .
C53 C54 H54 121.1 . .
C56 C55 C54 121.3(8) . .
C56 C55 H55 119.3 . .
C54 C55 H55 119.3 . .
C55 C56 C57 121.1(7) . .
C55 C56 H56 119.5 . .
C57 C56 H56 119.5 . .
C56 C57 C52 118.1(7) . .
C56 C57 H57 120.9 . .
C52 C57 H57 120.9 . .
O1 C58 O2 122.1(6) . .
O1 C58 C59 119.7(6) . .
O2 C58 C59 118.2(6) . .
C65 C59 C60 119.4(6) . .
C65 C59 C58 119.7(6) . .
C60 C59 C58 120.8(6) . .
C61 C60 C59 121.2(5) . .
C61 C60 H60 119.4 . .
C59 C60 H60 119.4 . .
C63 C61 C60 119.1(5) . .
C63 C61 C62 120.0(5) . .
C60 C61 C62 120.9(5) . .
O3 C62 O4 121.6(6) . .
O3 C62 C61 119.9(6) . .
O4 C62 C61 118.5(6) . .
O3 C62 Cd3 63.5(4) . 2_557
O4 C62 Cd3 58.1(3) . 2_557
C61 C62 Cd3 176.5(4) . 2_557
C61 C63 C64 121.2(6) . .
C61 C63 H63 119.4 . .
C64 C63 H63 119.4 . .
C65 C64 C63 118.2(5) . .
C65 C64 C66 120.3(6) . .
C63 C64 C66 121.5(6) . .
C59 C65 C64 120.7(6) . .
C59 C65 H65 119.6 . .
C64 C65 H65 119.6 . .
O6 C66 O5 123.9(7) . .
O6 C66 C64 120.0(7) . .
O5 C66 C64 116.2(7) . .
O12 C67 O13 120.2(6) . .
O12 C67 C74 119.8(6) . .
O13 C67 C74 119.9(6) . .
C69 C68 C74 120.3(6) . .
C69 C68 H68 119.9 . .
C74 C68 H68 119.9 . .
C71 C69 C68 120.6(6) . .
C71 C69 C70 118.0(6) . .
C68 C69 C70 121.4(6) . .
O10 C70 O9 120.3(7) . .
O10 C70 C69 121.2(7) . .
O9 C70 C69 118.4(6) . .
C69 C71 C72 120.2(6) . .
C69 C71 H71 119.9 . .
C72 C71 H71 119.9 . .
C73 C72 C71 118.9(6) . .
C73 C72 C75 121.7(5) . .
C71 C72 C75 119.4(5) . .
C74 C73 C72 120.8(6) . .
C74 C73 H73 119.6 . .
C72 C73 H73 119.6 . .
C73 C74 C68 118.9(6) . .
C73 C74 C67 119.3(5) . .
C68 C74 C67 121.8(5) . .
O7 C75 O8 122.3(6) . .
O7 C75 C72 119.5(5) . .
O8 C75 C72 118.2(5) . .

loop_
_geom_bond_atom_site_label_1
_geom_bond_atom_site_label_2
_geom_bond_distance
_geom_bond_site_symmetry_2
Cd1 N1 2.265(5) .
Cd1 N9 2.276(5) .
Cd1 O7 2.297(4) .
Cd1 O2 2.366(5) .
Cd1 O1 2.391(5) .
Cd1 O8 2.424(5) .
Cd2 O5 2.200(5) 1_545
Cd2 N4 2.246(5) 2_656
Cd2 N12 2.318(5) 2_556
Cd2 O13 2.363(5) .
Cd2 O12 2.371(5) .
Cd3 O9 2.199(5) .
Cd3 O11 2.278(5) .
Cd3 O4 2.284(5) 2_557
Cd3 N5 2.294(5) .
Cd3 O3 2.404(5) 2_557
Cd3 O10 2.619(7) .
Cd3 C62 2.685(6) 2_557
O1 C58 1.257(8) .
O2 C58 1.266(8) .
O3 C62 1.236(8) .
O3 Cd3 2.404(5) 2_557
O4 C62 1.257(7) .
O4 Cd3 2.284(5) 2_557
O5 C66 1.269(9) .
O5 Cd2 2.200(5) 1_565
O6 C66 1.246(10) .
O7 C75 1.238(7) .
O8 C75 1.260(7) .
O9 C70 1.241(8) .
O10 C70 1.204(9) .
O12 C67 1.257(8) .
O13 C67 1.268(8) .
N1 C13 1.316(8) .
N1 C14 1.400(8) .
N2 C13 1.371(8) .
N2 C19 1.373(8) .
N2 C11 1.444(8) .
N3 C6 1.357(8) .
N3 C5 1.391(8) .
N3 C9 1.455(8) .
N4 C6 1.315(8) .
N4 C7 1.404(8) .
N4 Cd2 2.246(5) 2_656
N5 C32 1.308(9) .
N5 C33 1.363(8) .
N6 C32 1.380(9) .
N6 C38 1.380(9) .
N6 C30 1.464(8) .
N7 C27 1.369(8) .
N7 C21 1.406(9) .
N7 C28 1.425(8) .
N8 C21 1.302(10) .
N8 C22 1.399(9) .
N9 C40 1.340(8) .
N9 C41 1.386(8) .
N10 C40 1.350(8) .
N10 C42 1.396(8) .
N10 C47 1.474(8) .
N11 C52 1.377(9) .
N11 C51 1.383(8) .
N11 C49 1.459(9) .
N12 C51 1.319(8) .
N12 C53 1.407(8) .
N12 Cd2 2.318(5) 2_556
C1 C2 1.362(10) .
C1 C5 1.396(9) .
C1 H1 0.9300 .
C2 C3 1.374(11) .
C2 H2 0.9300 .
C3 C4 1.368(10) .
C3 H3 0.9300 .
C4 C7 1.380(10) .
C4 H4 0.9300 .
C5 C7 1.415(9) .
C6 C8 1.514(9) .
C8 H8A 0.9600 .
C8 H8B 0.9600 .
C8 H8C 0.9600 .
C9 C10 1.523(9) .
C9 H9A 0.9700 .
C9 H9B 0.9700 .
C10 C11 1.538(10) .
C10 H10A 0.9700 .
C10 H10B 0.9700 .
C11 H11A 0.9700 .
C11 H11B 0.9700 .
C12 C13 1.477(9) .
C12 H12A 0.9600 .
C12 H12B 0.9600 .
C12 H12C 0.9600 .
C14 C15 1.381(9) .
C14 C19 1.392(9) .
C15 C16 1.393(9) .
C15 H15 0.9300 .
C16 C17 1.379(11) .
C16 H16 0.9300 .
C17 C18 1.359(11) .
C17 H17 0.9300 .
C18 C19 1.396(10) .
C18 H18 0.9300 .
C20 C21 1.467(10) .
C20 H20A 0.9600 .
C20 H20B 0.9600 .
C20 H20C 0.9600 .
C22 C23 1.382(10) .
C22 C27 1.387(9) .
C23 C24 1.373(11) .
C23 H23 0.9300 .
C24 C25 1.400(12) .
C24 H24 0.9300 .
C25 C26 1.353(11) .
C25 H25 0.9300 .
C26 C27 1.362(9) .
C26 H26 0.9300 .
C28 C29 1.539(10) .
C28 H28A 0.9700 .
C28 H28B 0.9700 .
C29 C30 1.499(9) .
C29 H29A 0.9700 .
C29 H29B 0.9700 .
C30 H30A 0.9700 .
C30 H30B 0.9700 .
C31 C32 1.499(10) .
C31 H31A 0.9600 .
C31 H31B 0.9600 .
C31 H31C 0.9600 .
C33 C38 1.399(9) .
C33 C34 1.416(10) .
C34 C35 1.382(10) .
C34 H34 0.9300 .
C35 C36 1.425(12) .
C35 H35 0.9300 .
C36 C37 1.407(12) .
C36 H36 0.9300 .
C37 C38 1.353(10) .
C37 H37 0.9300 .
C39 C40 1.465(9) .
C39 H39A 0.9600 .
C39 H39B 0.9600 .
C39 H39C 0.9600 .
C41 C42 1.363(9) .
C41 C46 1.390(9) .
C42 C43 1.412(9) .
C43 C44 1.377(10) .
C43 H43 0.9300 .
C44 C45 1.360(10) .
C44 H44 0.9300 .
C45 C46 1.380(10) .
C45 H45 0.9300 .
C46 H46 0.9300 .
C47 C48 1.520(9) .
C47 H47A 0.9700 .
C47 H47B 0.9700 .
C48 C49 1.528(9) .
C48 H48A 0.9700 .
C48 H48B 0.9700 .
C49 H49A 0.9700 .
C49 H49B 0.9700 .
C50 C51 1.471(9) .
C50 H50A 0.9600 .
C50 H50B 0.9600 .
C50 H50C 0.9600 .
C52 C53 1.382(10) .
C52 C57 1.393(10) .
C53 C54 1.403(10) .
C54 C55 1.384(10) .
C54 H54 0.9300 .
C55 C56 1.375(12) .
C55 H55 0.9300 .
C56 C57 1.389(12) .
C56 H56 0.9300 .
C57 H57 0.9300 .
C58 C59 1.495(8) .
C59 C65 1.384(9) .
C59 C60 1.389(8) .
C60 C61 1.386(8) .
C60 H60 0.9300 .
C61 C63 1.381(8) .
C61 C62 1.491(9) .
C62 Cd3 2.685(6) 2_557
C63 C64 1.406(9) .
C63 H63 0.9300 .
C64 C65 1.404(9) .
C64 C66 1.471(9) .
C65 H65 0.9300 .
C67 C74 1.477(9) .
C68 C69 1.388(8) .
C68 C74 1.403(8) .
C68 H68 0.9300 .
C69 C71 1.375(9) .
C69 C70 1.499(8) .
C71 C72 1.408(8) .
C71 H71 0.9300 .
C72 C73 1.401(8) .
C72 C75 1.495(8) .
C73 C74 1.397(8) .
C73 H73 0.9300 .

loop_
_geom_torsion_atom_site_label_1
_geom_torsion_atom_site_label_2
_geom_torsion_atom_site_label_3
_geom_torsion_atom_site_label_4
_geom_torsion
_geom_torsion_site_symmetry_1
_geom_torsion_site_symmetry_4
N1 Cd1 O1 C58 84.1(4) . .
N9 Cd1 O1 C58 -29.8(6) . .
O7 Cd1 O1 C58 -178.7(4) . .
O2 Cd1 O1 C58 -4.9(4) . .
O8 Cd1 O1 C58 -123.3(4) . .
N1 Cd1 O2 C58 -89.2(4) . .
N9 Cd1 O2 C58 172.6(4) . .
O7 Cd1 O2 C58 18.2(7) . .
O1 Cd1 O2 C58 4.9(4) . .
O8 Cd1 O2 C58 82.1(4) . .
N1 Cd1 O7 C75 -174.1(4) . .
N9 Cd1 O7 C75 -73.6(4) . .
O2 Cd1 O7 C75 79.6(5) . .
O1 Cd1 O7 C75 90.6(4) . .
O8 Cd1 O7 C75 0.1(4) . .
N1 Cd1 O8 C75 11.8(6) . .
N9 Cd1 O8 C75 113.8(4) . .
O7 Cd1 O8 C75 -0.1(3) . .
O2 Cd1 O8 C75 -149.8(3) . .
O1 Cd1 O8 C75 -96.2(4) . .
O11 Cd3 O9 C70 77.6(6) . .
O4 Cd3 O9 C70 -42.5(7) 2_557 .
N5 Cd3 O9 C70 173.3(5) . .
O3 Cd3 O9 C70 -92.6(5) 2_557 .
O10 Cd3 O9 C70 3.8(5) . .
C62 Cd3 O9 C70 -73.9(6) 2_557 .
O9 Cd3 O10 C70 -3.8(5) . .
O11 Cd3 O10 C70 -118.7(7) . .
O4 Cd3 O10 C70 149.4(6) 2_557 .
N5 Cd3 O10 C70 -25.2(10) . .
O3 Cd3 O10 C70 93.2(6) 2_557 .
C62 Cd3 O10 C70 121.3(6) 2_557 .
O5 Cd2 O12 C67 177.7(4) 1_545 .
N4 Cd2 O12 C67 47.4(6) 2_656 .
N12 Cd2 O12 C67 -86.5(4) 2_556 .
O13 Cd2 O12 C67 2.0(4) . .
O5 Cd2 O13 C67 -10.0(6) 1_545 .
N4 Cd2 O13 C67 -159.0(4) 2_656 .
N12 Cd2 O13 C67 101.2(4) 2_556 .
O12 Cd2 O13 C67 -2.0(4) . .
N9 Cd1 N1 C13 33.6(5) . .
O7 Cd1 N1 C13 142.8(5) . .
O2 Cd1 N1 C13 -63.5(5) . .
O1 Cd1 N1 C13 -118.8(5) . .
O8 Cd1 N1 C13 132.9(5) . .
N9 Cd1 N1 C14 -132.2(5) . .
O7 Cd1 N1 C14 -23.1(5) . .
O2 Cd1 N1 C14 130.6(5) . .
O1 Cd1 N1 C14 75.3(5) . .
O8 Cd1 N1 C14 -33.0(7) . .
O9 Cd3 N5 C32 -12.8(6) . .
O11 Cd3 N5 C32 97.1(6) . .
O4 Cd3 N5 C32 -170.3(6) 2_557 .
O3 Cd3 N5 C32 -117.0(6) 2_557 .
O10 Cd3 N5 C32 4.0(9) . .
C62 Cd3 N5 C32 -142.6(6) 2_557 .
O9 Cd3 N5 C33 178.1(5) . .
O11 Cd3 N5 C33 -72.0(5) . .
O4 Cd3 N5 C33 20.6(5) 2_557 .
O3 Cd3 N5 C33 73.8(5) 2_557 .
O10 Cd3 N5 C33 -165.1(6) . .
C62 Cd3 N5 C33 48.2(5) 2_557 .
N1 Cd1 N9 C40 -128.2(5) . .
O7 Cd1 N9 C40 132.3(5) . .
O2 Cd1 N9 C40 -35.6(5) . .
O1 Cd1 N9 C40 -15.2(7) . .
O8 Cd1 N9 C40 80.3(5) . .
N1 Cd1 N9 C41 33.5(5) . .
O7 Cd1 N9 C41 -65.9(5) . .
O2 Cd1 N9 C41 126.1(5) . .
O1 Cd1 N9 C41 146.5(5) . .
O8 Cd1 N9 C41 -118.0(5) . .
C5 C1 C2 C3 0.2(13) . .
C1 C2 C3 C4 0.3(16) . .
C2 C3 C4 C7 0.7(14) . .
C6 N3 C5 C1 178.0(7) . .
C9 N3 C5 C1 -4.1(11) . .
C6 N3 C5 C7 1.3(7) . .
C9 N3 C5 C7 179.2(6) . .
C2 C1 C5 N3 -177.9(7) . .
C2 C1 C5 C7 -1.7(11) . .
C7 N4 C6 N3 -0.4(7) . .
Cd2 N4 C6 N3 -176.3(4) 2_656 .
C7 N4 C6 C8 178.2(6) . .
Cd2 N4 C6 C8 2.3(9) 2_656 .
C5 N3 C6 N4 -0.6(7) . .
C9 N3 C6 N4 -178.4(6) . .
C5 N3 C6 C8 -179.2(6) . .
C9 N3 C6 C8 3.0(10) . .
C3 C4 C7 N4 179.7(8) . .
C3 C4 C7 C5 -2.1(12) . .
C6 N4 C7 C4 179.6(8) . .
Cd2 N4 C7 C4 -4.5(12) 2_656 .
C6 N4 C7 C5 1.3(7) . .
Cd2 N4 C7 C5 177.1(4) 2_656 .
N3 C5 C7 C4 179.8(7) . .
C1 C5 C7 C4 2.7(11) . .
N3 C5 C7 N4 -1.6(7) . .
C1 C5 C7 N4 -178.7(6) . .
C6 N3 C9 C10 -86.7(8) . .
C5 N3 C9 C10 95.8(8) . .
N3 C9 C10 C11 -68.7(8) . .
C13 N2 C11 C10 -83.0(8) . .
C19 N2 C11 C10 83.5(8) . .
C9 C10 C11 N2 -175.7(6) . .
C14 N1 C13 N2 -1.3(7) . .
Cd1 N1 C13 N2 -169.4(4) . .
C14 N1 C13 C12 -178.2(6) . .
Cd1 N1 C13 C12 13.7(9) . .
C19 N2 C13 N1 1.9(7) . .
C11 N2 C13 N1 170.6(6) . .
C19 N2 C13 C12 179.0(6) . .
C11 N2 C13 C12 -12.3(10) . .
C13 N1 C14 C15 178.3(6) . .
Cd1 N1 C14 C15 -13.1(9) . .
C13 N1 C14 C19 0.2(7) . .
Cd1 N1 C14 C19 168.8(4) . .
C19 C14 C15 C16 -1.2(9) . .
N1 C14 C15 C16 -179.1(6) . .
C14 C15 C16 C17 1.3(10) . .
C15 C16 C17 C18 -2.0(12) . .
C16 C17 C18 C19 2.5(13) . .
C13 N2 C19 C14 -1.6(7) . .
C11 N2 C19 C14 -170.1(6) . .
C13 N2 C19 C18 179.4(8) . .
C11 N2 C19 C18 10.9(13) . .
C15 C14 C19 N2 -177.4(6) . .
N1 C14 C19 N2 0.9(7) . .
C15 C14 C19 C18 1.7(10) . .
N1 C14 C19 C18 -180.0(7) . .
C17 C18 C19 N2 176.5(8) . .
C17 C18 C19 C14 -2.3(12) . .
C22 N8 C21 N7 -1.4(8) . .
C22 N8 C21 C20 -177.4(7) . .
C27 N7 C21 N8 1.0(7) . .
C28 N7 C21 N8 -176.9(6) . .
C27 N7 C21 C20 177.3(6) . .
C28 N7 C21 C20 -0.7(10) . .
C21 N8 C22 C23 177.6(7) . .
C21 N8 C22 C27 1.2(8) . .
C27 C22 C23 C24 -2.7(10) . .
N8 C22 C23 C24 -178.7(7) . .
C22 C23 C24 C25 1.9(11) . .
C23 C24 C25 C26 1.3(12) . .
C24 C25 C26 C27 -3.7(11) . .
C25 C26 C27 N7 179.9(7) . .
C25 C26 C27 C22 3.0(10) . .
C21 N7 C27 C26 -177.4(7) . .
C28 N7 C27 C26 0.6(11) . .
C21 N7 C27 C22 -0.2(7) . .
C28 N7 C27 C22 177.8(6) . .
C23 C22 C27 C26 0.3(10) . .
N8 C22 C27 C26 177.0(6) . .
C23 C22 C27 N7 -177.4(6) . .
N8 C22 C27 N7 -0.6(7) . .
C27 N7 C28 C29 100.4(8) . .
C21 N7 C28 C29 -82.0(9) . .
N7 C28 C29 C30 -57.7(9) . .
C32 N6 C30 C29 -89.7(9) . .
C38 N6 C30 C29 88.0(8) . .
C28 C29 C30 N6 -172.8(7) . .
C33 N5 C32 N6 0.9(8) . .
Cd3 N5 C32 N6 -169.5(4) . .
C33 N5 C32 C31 -179.7(8) . .
Cd3 N5 C32 C31 9.9(11) . .
C38 N6 C32 N5 -0.3(8) . .
C30 N6 C32 N5 177.8(6) . .
C38 N6 C32 C31 -179.6(7) . .
C30 N6 C32 C31 -1.6(12) . .
C32 N5 C33 C38 -1.3(8) . .
Cd3 N5 C33 C38 170.1(4) . .
C32 N5 C33 C34 178.2(7) . .
Cd3 N5 C33 C34 -10.5(10) . .
N5 C33 C34 C35 178.2(7) . .
C38 C33 C34 C35 -2.4(10) . .
C33 C34 C35 C36 2.4(12) . .
C34 C35 C36 C37 -0.5(13) . .
C35 C36 C37 C38 -1.5(12) . .
C36 C37 C38 N6 -179.9(7) . .
C36 C37 C38 C33 1.4(11) . .
C32 N6 C38 C37 -179.4(7) . .
C30 N6 C38 C37 2.5(11) . .
C32 N6 C38 C33 -0.5(7) . .
C30 N6 C38 C33 -178.6(6) . .
N5 C33 C38 C37 -180.0(6) . .
C34 C33 C38 C37 0.5(10) . .
N5 C33 C38 N6 1.1(7) . .
C34 C33 C38 N6 -178.4(6) . .
C41 N9 C40 N10 0.2(7) . .
Cd1 N9 C40 N10 164.7(4) . .
C41 N9 C40 C39 179.8(7) . .
Cd1 N9 C40 C39 -15.7(10) . .
C42 N10 C40 N9 -0.5(7) . .
C47 N10 C40 N9 -178.3(6) . .
C42 N10 C40 C39 179.9(7) . .
C47 N10 C40 C39 2.1(11) . .
C40 N9 C41 C42 0.2(7) . .
Cd1 N9 C41 C42 -164.4(4) . .
C40 N9 C41 C46 -179.4(7) . .
Cd1 N9 C41 C46 16.0(10) . .
N9 C41 C42 N10 -0.5(7) . .
C46 C41 C42 N10 179.1(6) . .
N9 C41 C42 C43 178.1(6) . .
C46 C41 C42 C43 -2.3(10) . .
C40 N10 C42 C41 0.6(7) . .
C47 N10 C42 C41 178.3(6) . .
C40 N10 C42 C43 -177.8(7) . .
C47 N10 C42 C43 -0.1(11) . .
C41 C42 C43 C44 2.1(10) . .
N10 C42 C43 C44 -179.6(7) . .
C42 C43 C44 C45 -0.5(12) . .
C43 C44 C45 C46 -1.1(13) . .
C44 C45 C46 C41 1.0(11) . .
C42 C41 C46 C45 0.6(10) . .
N9 C41 C46 C45 -179.8(7) . .
C40 N10 C47 C48 84.8(8) . .
C42 N10 C47 C48 -92.6(8) . .
N10 C47 C48 C49 -170.5(6) . .
C52 N11 C49 C48 -102.2(8) . .
C51 N11 C49 C48 74.8(9) . .
C47 C48 C49 N11 62.7(8) . .
C53 N12 C51 N11 0.5(7) . .
Cd2 N12 C51 N11 -172.4(4) 2_556 .
C53 N12 C51 C50 179.3(7) . .
Cd2 N12 C51 C50 6.3(10) 2_556 .
C52 N11 C51 N12 -0.4(7) . .
C49 N11 C51 N12 -177.9(6) . .
C52 N11 C51 C50 -179.1(7) . .
C49 N11 C51 C50 3.4(10) . .
C51 N11 C52 C53 0.1(7) . .
C49 N11 C52 C53 177.5(6) . .
C51 N11 C52 C57 178.3(7) . .
C49 N11 C52 C57 -4.3(12) . .
N11 C52 C53 C54 -178.9(6) . .
C57 C52 C53 C54 2.7(11) . .
N11 C52 C53 N12 0.3(7) . .
C57 C52 C53 N12 -178.2(6) . .
C51 N12 C53 C52 -0.5(7) . .
Cd2 N12 C53 C52 171.8(4) 2_556 .
C51 N12 C53 C54 178.5(8) . .
Cd2 N12 C53 C54 -9.2(11) 2_556 .
C52 C53 C54 C55 -1.7(12) . .
N12 C53 C54 C55 179.4(8) . .
C53 C54 C55 C56 0.1(14) . .
C54 C55 C56 C57 0.4(14) . .
C55 C56 C57 C52 0.6(12) . .
N11 C52 C57 C56 179.9(7) . .
C53 C52 C57 C56 -2.1(11) . .
Cd1 O1 C58 O2 8.9(7) . .
Cd1 O1 C58 C59 -169.2(5) . .
Cd1 O2 C58 O1 -9.0(7) . .
Cd1 O2 C58 C59 169.1(5) . .
O1 C58 C59 C65 154.1(6) . .
O2 C58 C59 C65 -24.1(9) . .
O1 C58 C59 C60 -24.2(9) . .
O2 C58 C59 C60 157.6(6) . .
C65 C59 C60 C61 2.3(9) . .
C58 C59 C60 C61 -179.5(5) . .
C59 C60 C61 C63 -1.0(9) . .
C59 C60 C61 C62 -179.3(5) . .
Cd3 O3 C62 O4 0.6(7) 2_557 .
Cd3 O3 C62 C61 -179.2(5) 2_557 .
Cd3 O4 C62 O3 -0.6(7) 2_557 .
Cd3 O4 C62 C61 179.2(5) 2_557 .
C63 C61 C62 O3 -173.9(6) . .
C60 C61 C62 O3 4.5(9) . .
C63 C61 C62 O4 6.3(9) . .
C60 C61 C62 O4 -175.4(6) . .
C63 C61 C62 Cd3 17(8) . 2_557
C60 C61 C62 Cd3 -164(7) . 2_557
C60 C61 C63 C64 -2.7(9) . .
C62 C61 C63 C64 175.6(5) . .
C61 C63 C64 C65 5.0(9) . .
C61 C63 C64 C66 -176.0(6) . .
C60 C59 C65 C64 0.0(9) . .
C58 C59 C65 C64 -178.2(5) . .
C63 C64 C65 C59 -3.6(9) . .
C66 C64 C65 C59 177.4(6) . .
Cd2 O5 C66 O6 -5.4(9) 1_565 .
Cd2 O5 C66 C64 174.7(4) 1_565 .
C65 C64 C66 O6 -20.6(10) . .
C63 C64 C66 O6 160.4(7) . .
C65 C64 C66 O5 159.2(6) . .
C63 C64 C66 O5 -19.8(9) . .
Cd2 O12 C67 O13 -3.6(7) . .
Cd2 O12 C67 C74 173.0(5) . .
Cd2 O13 C67 O12 3.6(7) . .
Cd2 O13 C67 C74 -173.0(5) . .
C74 C68 C69 C71 -5.0(10) . .
C74 C68 C69 C70 174.6(6) . .
Cd3 O10 C70 O9 6.1(9) . .
Cd3 O10 C70 C69 -172.5(7) . .
Cd3 O9 C70 O10 -7.4(11) . .
Cd3 O9 C70 C69 171.2(5) . .
C71 C69 C70 O10 169.6(9) . .
C68 C69 C70 O10 -10.1(12) . .
C71 C69 C70 O9 -9.0(10) . .
C68 C69 C70 O9 171.4(7) . .
C68 C69 C71 C72 6.4(9) . .
C70 C69 C71 C72 -173.2(6) . .
C69 C71 C72 C73 -4.1(9) . .
C69 C71 C72 C75 177.5(5) . .
C71 C72 C73 C74 0.5(9) . .
C75 C72 C73 C74 178.8(5) . .
C72 C73 C74 C68 0.9(9) . .
C72 C73 C74 C67 -179.3(5) . .
C69 C68 C74 C73 1.3(9) . .
C69 C68 C74 C67 -178.5(6) . .
O12 C67 C74 C73 -170.8(6) . .
O13 C67 C74 C73 5.8(9) . .
O12 C67 C74 C68 9.0(10) . .
O13 C67 C74 C68 -174.4(6) . .
Cd1 O7 C75 O8 -0.2(7) . .
Cd1 O7 C75 C72 179.1(5) . .
Cd1 O8 C75 O7 0.2(6) . .
Cd1 O8 C75 C72 -179.1(5) . .
C73 C72 C75 O7 -164.8(6) . .
C71 C72 C75 O7 13.4(9) . .
C73 C72 C75 O8 14.4(9) . .
C71 C72 C75 O8 -167.3(5) . .

loop_
_platon_squeeze_void_nr
_platon_squeeze_void_average_x
_platon_squeeze_void_average_y
_platon_squeeze_void_average_z
_platon_squeeze_void_volume
_platon_squeeze_void_count_electrons
1 -0.004 -0.007 0.293 57.9 21.9
2 0.004 0.007 0.707 57.9 21.6
3 -0.105 0.500 0.106 979.2 207.5
